data_7239041
loop_
_publ_author_name
'Wang, Xuan'
'Xing, Yong Heng'
'Bai, Feng Ying'
'Wang, Xin Yu'
'Guan, Qing Lin'
'Hou, Ya Nan'
'Zhang, Rui'
'Shi, Zhan'

_publ_section_title
;
 Synthesis, structure, and surface photovoltage properties of a series of
 novel d7--d10 metal complexes with pincer N-heterocycle ligands
;
_journal_issue 36
_journal_name_full 'RSC Advances'
_journal_page_first 16021
_journal_paper_doi 10.1039/c3ra41459k
_journal_volume 3
_journal_year 2013
_chemical_formula_sum 'C19 H24 N10 Ni S2'
_chemical_formula_weight 515.31
_space_group_IT_number 2
_space_group_name_Hall '-P 1'
_space_group_name_H-M_alt 'P -1'
_symmetry_cell_setting triclinic
_symmetry_space_group_name_H-M 'P -1'
_atom_sites_solution_hydrogens geom
_atom_sites_solution_primary direct
_atom_sites_solution_secondary difmap
_audit_creation_method SHELXL-97
_cell_angle_alpha 65.61(3)
_cell_angle_beta 89.96(3)
_cell_angle_gamma 70.44(3)
_cell_formula_units_Z 2
_cell_length_a 8.8512(18)
_cell_length_b 11.923(2)
_cell_length_c 13.480(3)
_cell_measurement_temperature 293(2)
_cell_measurement_theta_max 25.00
_cell_measurement_theta_min 3.07
_cell_volume 1205.1(6)
_computing_cell_refinement 'Bruker XSCANS'
_computing_data_collection 'Bruker XSCANS'
_computing_data_reduction 'Bruker SHELXTL'
_computing_molecular_graphics 'Bruker SHELXTL'
_computing_publication_material 'Bruker SHELXTL'
_computing_structure_refinement 'SHELXL-97 (Sheldrick, 1997)'
_computing_structure_solution 'SHELXS-97 (Sheldrick, 1990)'
_diffrn_ambient_temperature 293(2)
_diffrn_measured_fraction_theta_full 0.955
_diffrn_measured_fraction_theta_max 0.955
_diffrn_measurement_device_type 'Bruker AXS SMART APEX II CCD'
_diffrn_measurement_method '\w scans'
_diffrn_radiation_monochromator graphite
_diffrn_radiation_source 'fine-focus sealed tube'
_diffrn_radiation_type MoK\a
_diffrn_radiation_wavelength 0.71073
_diffrn_reflns_av_R_equivalents 0.0431
_diffrn_reflns_av_sigmaI/netI 0.0663
_diffrn_reflns_limit_h_max 9
_diffrn_reflns_limit_h_min -10
_diffrn_reflns_limit_k_max 14
_diffrn_reflns_limit_k_min -14
_diffrn_reflns_limit_l_max 15
_diffrn_reflns_limit_l_min -16
_diffrn_reflns_number 8151
_diffrn_reflns_theta_full 25.00
_diffrn_reflns_theta_max 25.00
_diffrn_reflns_theta_min 3.07
_exptl_absorpt_coefficient_mu 1.006
_exptl_absorpt_correction_T_max 0.983
_exptl_absorpt_correction_T_min 0.742
_exptl_absorpt_correction_type multi-scan
_exptl_absorpt_process_details sadabs
_exptl_crystal_colour green
_exptl_crystal_density_diffrn 1.420
_exptl_crystal_density_method 'not measured'
_exptl_crystal_description block
_exptl_crystal_F_000 536
_exptl_crystal_size_max 0.34
_exptl_crystal_size_mid 0.24
_exptl_crystal_size_min 0.12
_refine_diff_density_max 0.578
_refine_diff_density_min -0.639
_refine_diff_density_rms 0.090
_refine_ls_extinction_method none
_refine_ls_goodness_of_fit_ref 1.048
_refine_ls_hydrogen_treatment constr
_refine_ls_matrix_type full
_refine_ls_number_parameters 293
_refine_ls_number_reflns 4055
_refine_ls_number_restraints 6
_refine_ls_restrained_S_all 1.056
_refine_ls_R_factor_all 0.0912
_refine_ls_R_factor_gt 0.0580
_refine_ls_shift/su_max 0.000
_refine_ls_shift/su_mean 0.000
_refine_ls_structure_factor_coef Fsqd
_refine_ls_weighting_details 'calc w=1/[\s^2^(Fo^2^)+(0.0935P)^2^+0.0000P] where P=(Fo^2^+2Fc^2^)/3'
_refine_ls_weighting_scheme calc
_refine_ls_wR_factor_gt 0.1520
_refine_ls_wR_factor_ref 0.1675
_reflns_number_gt 2716
_reflns_number_total 4055
_reflns_threshold_expression >2sigma(I)
_cod_data_source_file c3ra41459k.txt
_cod_data_source_block 2
_cod_depositor_comments
;
The following automatic conversions were performed:

data item '_symmetry_cell_setting' value 'Triclinic' was changed to
'triclinic' in accordance with the
/home/saulius/struct/COD-crude-data/automatic-downloads/DataCite-retrospective/RSC/depositions/lib/dictionaries/cif_core.dic
dictionary named 'cif_core.dic' version 2.4.2 last updated on
2011-04-26.

Automatic conversion script
Id: cif_fix_values 6909 2019-04-08 15:41:33Z antanas 
;
_cod_original_cell_volume 1205.1(4)
_cod_original_sg_symbol_H-M p_-1
_cod_database_code 7239041

loop_
_symmetry_equiv_pos_as_xyz
'x, y, z'
'-x, -y, -z'

loop_
_atom_site_label
_atom_site_type_symbol
_atom_site_fract_x
_atom_site_fract_y
_atom_site_fract_z
_atom_site_U_iso_or_equiv
_atom_site_adp_type
_atom_site_occupancy
_atom_site_symmetry_multiplicity
_atom_site_calc_flag
_atom_site_refinement_flags
Ni Ni 0.18613(7) 0.76343(5) 0.19077(5) 0.0453(2) Uani 1 1 d .
C1 C 0.3422(6) 0.7474(5) 0.4090(5) 0.0506(12) Uani 1 1 d .
C2 C -0.0716(5) 0.9308(5) -0.0551(4) 0.0445(11) Uani 1 1 d .
C3 C 0.5357(6) 0.6923(5) 0.1032(4) 0.0548(13) Uani 1 1 d .
C4 C 0.6440(6) 0.5762(6) 0.1004(5) 0.0678(16) Uani 1 1 d .
H4A H 0.7420 0.5672 0.0735 0.081 Uiso 1 1 calc R
C5 C 0.5817(6) 0.4806(5) 0.1433(4) 0.0569(13) Uani 1 1 d .
C6 C 0.5471(7) 0.8233(6) 0.0675(5) 0.0758(18) Uani 1 1 d .
H6A H 0.4942 0.8630 0.1136 0.114 Uiso 1 1 calc R
H6B H 0.4951 0.8788 -0.0078 0.114 Uiso 1 1 calc R
H6C H 0.6593 0.8137 0.0735 0.114 Uiso 1 1 calc R
C7 C 0.6442(8) 0.3399(6) 0.1606(6) 0.082(2) Uani 1 1 d .
H7A H 0.7435 0.3217 0.1311 0.123 Uiso 1 1 calc R
H7B H 0.5651 0.3252 0.1238 0.123 Uiso 1 1 calc R
H7C H 0.6641 0.2824 0.2382 0.123 Uiso 1 1 calc R
C8 C -0.1566(6) 0.8319(5) 0.2845(5) 0.0649(16) Uani 1 1 d .
C9 C -0.2488(7) 0.7574(5) 0.3420(5) 0.0711(18) Uani 1 1 d .
H9A H -0.3456 0.7891 0.3659 0.085 Uiso 1 1 calc R
C10 C -0.1725(6) 0.6317(5) 0.3565(5) 0.0582(14) Uani 1 1 d .
C11 C -0.1901(8) 0.9769(6) 0.2452(7) 0.099(3) Uani 1 1 d .
H11A H -0.0894 0.9900 0.2490 0.148 Uiso 1 1 calc R
H11B H -0.2570 1.0086 0.2913 0.148 Uiso 1 1 calc R
H11C H -0.2454 1.0248 0.1704 0.148 Uiso 1 1 calc R
C12 C -0.2161(7) 0.5126(5) 0.4117(5) 0.0753(18) Uani 1 1 d .
H12A H -0.3091 0.5333 0.4467 0.113 Uiso 1 1 calc R
H12B H -0.1263 0.4420 0.4662 0.113 Uiso 1 1 calc R
H12C H -0.2410 0.4855 0.3578 0.113 Uiso 1 1 calc R
C13 C 0.0930(6) 0.5332(4) 0.2964(4) 0.0447(11) Uani 1 1 d .
C14 C 0.3247(5) 0.4865(4) 0.2275(4) 0.0438(11) Uani 1 1 d .
C15 C 0.2223(7) 0.3299(5) 0.3090(5) 0.0595(15) Uani 1 1 d .
C16 C 0.1210(16) 0.1448(12) 0.4461(13) 0.189(6) Uani 1 1 d U
H16A H 0.1704 0.0504 0.4988 0.227 Uiso 1 1 d R
H16B H 0.0775 0.1972 0.4880 0.227 Uiso 1 1 d R
C17 C 0.0311(19) 0.1723(12) 0.3624(10) 0.200(8) Uani 1 1 d .
H17A H -0.0616 0.1487 0.3834 0.300 Uiso 1 1 calc R
H17B H 0.0896 0.1240 0.3236 0.300 Uiso 1 1 calc R
H17C H -0.0044 0.2656 0.3153 0.300 Uiso 1 1 calc R
C18 C 0.3788(8) 0.1064(5) 0.3315(5) 0.0770(18) Uani 1 1 d .
H18A H 0.4735 0.1301 0.3317 0.092 Uiso 1 1 calc R
H18B H 0.4021 0.0199 0.3926 0.092 Uiso 1 1 calc R
C19 C 0.3472(9) 0.1001(8) 0.2279(7) 0.111(3) Uani 1 1 d .
H19A H 0.4408 0.0365 0.2198 0.167 Uiso 1 1 calc R
H19B H 0.3246 0.1856 0.1673 0.167 Uiso 1 1 calc R
H19C H 0.2554 0.0743 0.2284 0.167 Uiso 1 1 calc R
N1 N 0.2088(5) 0.5747(4) 0.2502(3) 0.0454(10) Uani 1 1 d .
N2 N -0.0288(5) 0.7581(4) 0.2624(3) 0.0506(10) Uani 1 1 d .
N3 N 0.4094(5) 0.6697(4) 0.1472(3) 0.0485(10) Uani 1 1 d .
N4 N 0.2958(5) 0.7513(4) 0.3280(4) 0.0591(12) Uani 1 1 d .
N5 N -0.1387(5) 1.0440(4) -0.1048(4) 0.0528(11) Uani 1 1 d .
N6 N -0.0342(5) 0.6331(4) 0.3067(3) 0.0478(10) Uani 1 1 d .
N7 N 0.4365(4) 0.5382(4) 0.1727(3) 0.0457(10) Uani 1 1 d .
N8 N 0.3375(5) 0.3663(4) 0.2510(3) 0.0512(10) Uani 1 1 d .
N9 N 0.0914(5) 0.4141(4) 0.3289(4) 0.0576(12) Uani 1 1 d .
N10 N 0.2376(7) 0.2052(4) 0.3467(5) 0.0820(17) Uani 1 1 d .
S1 S 0.02418(17) 0.77120(12) 0.01477(12) 0.0593(4) Uani 1 1 d .
S2 S 0.4135(2) 0.74232(16) 0.52333(13) 0.0709(5) Uani 1 1 d .

loop_
_atom_site_aniso_label
_atom_site_aniso_U_11
_atom_site_aniso_U_22
_atom_site_aniso_U_33
_atom_site_aniso_U_23
_atom_site_aniso_U_13
_atom_site_aniso_U_12
Ni 0.0473(4) 0.0327(3) 0.0495(4) -0.0116(3) 0.0086(3) -0.0151(3)
C1 0.048(3) 0.043(3) 0.057(4) -0.016(3) 0.011(3) -0.020(2)
C2 0.046(3) 0.041(3) 0.046(3) -0.016(2) 0.009(2) -0.021(2)
C3 0.049(3) 0.063(3) 0.050(3) -0.017(3) 0.011(2) -0.028(3)
C4 0.049(3) 0.077(4) 0.066(4) -0.025(3) 0.018(3) -0.018(3)
C5 0.051(3) 0.057(3) 0.050(3) -0.017(3) 0.014(2) -0.013(3)
C6 0.073(4) 0.076(4) 0.082(5) -0.026(3) 0.026(3) -0.043(3)
C7 0.081(4) 0.060(4) 0.087(5) -0.032(3) 0.030(4) -0.005(3)
C8 0.054(3) 0.049(3) 0.090(5) -0.030(3) 0.032(3) -0.019(3)
C9 0.053(3) 0.059(3) 0.104(5) -0.036(3) 0.035(3) -0.023(3)
C10 0.056(3) 0.057(3) 0.067(4) -0.025(3) 0.024(3) -0.028(3)
C11 0.091(5) 0.044(3) 0.155(7) -0.041(4) 0.063(5) -0.022(3)
C12 0.080(4) 0.064(4) 0.090(5) -0.029(3) 0.044(4) -0.042(3)
C13 0.052(3) 0.035(2) 0.043(3) -0.012(2) 0.009(2) -0.018(2)
C14 0.046(3) 0.039(2) 0.039(3) -0.010(2) 0.005(2) -0.014(2)
C15 0.076(4) 0.039(3) 0.063(4) -0.023(3) 0.022(3) -0.020(3)
C16 0.188(10) 0.084(7) 0.290(16) -0.092(9) -0.052(10) -0.029(7)
C17 0.307(19) 0.117(9) 0.185(13) -0.071(10) 0.170(14) -0.082(12)
C18 0.103(5) 0.046(3) 0.079(5) -0.030(3) 0.016(4) -0.021(3)
C19 0.106(6) 0.113(6) 0.128(7) -0.081(6) 0.009(5) -0.019(5)
N1 0.047(2) 0.037(2) 0.046(2) -0.0124(18) 0.0115(19) -0.0155(18)
N2 0.053(2) 0.036(2) 0.063(3) -0.020(2) 0.018(2) -0.0205(19)
N3 0.047(2) 0.038(2) 0.052(3) -0.0113(19) 0.0051(19) -0.0172(18)
N4 0.064(3) 0.052(3) 0.057(3) -0.019(2) 0.006(2) -0.023(2)
N5 0.054(2) 0.037(2) 0.060(3) -0.015(2) -0.003(2) -0.0169(19)
N6 0.048(2) 0.035(2) 0.058(3) -0.0182(19) 0.017(2) -0.0150(18)
N7 0.043(2) 0.041(2) 0.047(3) -0.0144(18) 0.0085(19) -0.0143(18)
N8 0.063(3) 0.036(2) 0.052(3) -0.0174(19) 0.015(2) -0.018(2)
N9 0.071(3) 0.044(2) 0.065(3) -0.022(2) 0.024(2) -0.031(2)
N10 0.110(4) 0.047(3) 0.106(4) -0.037(3) 0.055(3) -0.044(3)
S1 0.0670(9) 0.0351(7) 0.0618(9) -0.0143(6) 0.0018(7) -0.0112(6)
S2 0.0902(11) 0.0789(10) 0.0531(10) -0.0285(8) 0.0135(8) -0.0429(9)

loop_
_atom_type_symbol
_atom_type_description
_atom_type_scat_dispersion_real
_atom_type_scat_dispersion_imag
_atom_type_scat_source
C C 0.0033 0.0016 'International Tables Vol C Tables 4.2.6.8 and 6.1.1.4'
N N 0.0061 0.0033 'International Tables Vol C Tables 4.2.6.8 and 6.1.1.4'
Ni Ni 0.3393 1.1124 'International Tables Vol C Tables 4.2.6.8 and 6.1.1.4'
S S 0.1246 0.1234 'International Tables Vol C Tables 4.2.6.8 and 6.1.1.4'
H H 0.0000 0.0000 'International Tables Vol C Tables 4.2.6.8 and 6.1.1.4'

loop_
_geom_angle_atom_site_label_1
_geom_angle_atom_site_label_2
_geom_angle_atom_site_label_3
_geom_angle
_geom_angle_site_symmetry_1
_geom_angle_site_symmetry_3
N5 Ni N1 168.53(17) 2_575 .
N5 Ni N4 94.23(17) 2_575 .
N1 Ni N4 97.21(17) . .
N5 Ni N3 104.49(16) 2_575 .
N1 Ni N3 75.63(15) . .
N4 Ni N3 93.74(17) . .
N5 Ni N2 103.21(16) 2_575 .
N1 Ni N2 75.80(14) . .
N4 Ni N2 91.18(17) . .
N3 Ni N2 151.40(14) . .
N5 Ni S1 88.33(13) 2_575 .
N1 Ni S1 80.20(13) . .
N4 Ni S1 175.85(12) . .
N3 Ni S1 88.77(12) . .
N2 Ni S1 85.06(12) . .
N4 C1 S2 178.2(5) . .
N5 C2 S1 179.6(5) . .
N3 C3 C4 109.6(5) . .
N3 C3 C6 120.1(5) . .
C4 C3 C6 130.3(5) . .
C5 C4 C3 108.6(4) . .
C5 C4 H4A 125.7 . .
C3 C4 H4A 125.7 . .
C4 C5 N7 105.4(4) . .
C4 C5 C7 131.5(5) . .
N7 C5 C7 123.1(5) . .
C3 C6 H6A 109.5 . .
C3 C6 H6B 109.5 . .
H6A C6 H6B 109.5 . .
C3 C6 H6C 109.5 . .
H6A C6 H6C 109.5 . .
H6B C6 H6C 109.5 . .
C5 C7 H7A 109.5 . .
C5 C7 H7B 109.5 . .
H7A C7 H7B 109.5 . .
C5 C7 H7C 109.5 . .
H7A C7 H7C 109.5 . .
H7B C7 H7C 109.5 . .
N2 C8 C9 110.5(4) . .
N2 C8 C11 120.0(4) . .
C9 C8 C11 129.4(5) . .
C10 C9 C8 108.1(4) . .
C10 C9 H9A 125.9 . .
C8 C9 H9A 125.9 . .
C9 C10 N6 104.6(4) . .
C9 C10 C12 130.8(5) . .
N6 C10 C12 124.6(4) . .
C8 C11 H11A 109.5 . .
C8 C11 H11B 109.5 . .
H11A C11 H11B 109.5 . .
C8 C11 H11C 109.5 . .
H11A C11 H11C 109.5 . .
H11B C11 H11C 109.5 . .
C10 C12 H12A 109.5 . .
C10 C12 H12B 109.5 . .
H12A C12 H12B 109.5 . .
C10 C12 H12C 109.5 . .
H12A C12 H12C 109.5 . .
H12B C12 H12C 109.5 . .
N9 C13 N1 126.2(4) . .
N9 C13 N6 121.4(4) . .
N1 C13 N6 112.4(4) . .
N8 C14 N1 126.6(4) . .
N8 C14 N7 121.4(4) . .
N1 C14 N7 112.0(4) . .
N10 C15 N8 117.3(4) . .
N10 C15 N9 118.1(5) . .
N8 C15 N9 124.6(4) . .
C17 C16 N10 81.2(12) . .
C17 C16 H16A 116.8 . .
N10 C16 H16A 116.1 . .
C17 C16 H16B 116.5 . .
N10 C16 H16B 115.8 . .
H16A C16 H16B 108.6 . .
C16 C17 H17A 109.5 . .
C16 C17 H17B 109.5 . .
H17A C17 H17B 109.5 . .
C16 C17 H17C 109.5 . .
H17A C17 H17C 109.5 . .
H17B C17 H17C 109.5 . .
C19 C18 N10 111.3(6) . .
C19 C18 H18A 109.4 . .
N10 C18 H18A 109.4 . .
C19 C18 H18B 109.4 . .
N10 C18 H18B 109.4 . .
H18A C18 H18B 108.0 . .
C18 C19 H19A 109.5 . .
C18 C19 H19B 109.5 . .
H19A C19 H19B 109.5 . .
C18 C19 H19C 109.5 . .
H19A C19 H19C 109.5 . .
H19B C19 H19C 109.5 . .
C13 N1 C14 114.5(4) . .
C13 N1 Ni 122.1(3) . .
C14 N1 Ni 122.2(3) . .
C8 N2 N6 106.1(4) . .
C8 N2 Ni 141.8(3) . .
N6 N2 Ni 111.9(3) . .
C3 N3 N7 105.8(4) . .
C3 N3 Ni 142.1(4) . .
N7 N3 Ni 112.1(3) . .
C1 N4 Ni 172.8(4) . .
C2 N5 Ni 162.8(4) . 2_575
N2 N6 C13 117.6(4) . .
N2 N6 C10 110.6(4) . .
C13 N6 C10 131.8(4) . .
C5 N7 C14 131.9(4) . .
C5 N7 N3 110.6(4) . .
C14 N7 N3 117.3(4) . .
C14 N8 C15 113.6(4) . .
C13 N9 C15 113.9(4) . .
C15 N10 C18 121.5(5) . .
C15 N10 C16 119.0(5) . .
C18 N10 C16 117.5(5) . .
C2 S1 Ni 100.20(19) . .

loop_
_geom_bond_atom_site_label_1
_geom_bond_atom_site_label_2
_geom_bond_distance
_geom_bond_site_symmetry_2
Ni N5 1.987(4) 2_575
Ni N1 1.989(4) .
Ni N4 2.018(5) .
Ni N3 2.136(4) .
Ni N2 2.141(4) .
Ni S1 2.7252(18) .
C1 N4 1.145(6) .
C1 S2 1.636(6) .
C2 N5 1.158(6) .
C2 S1 1.633(5) .
C3 N3 1.320(6) .
C3 C4 1.411(7) .
C3 C6 1.472(7) .
C4 C5 1.346(7) .
C4 H4A 0.9300 .
C5 N7 1.384(6) .
C5 C7 1.493(7) .
C6 H6A 0.9600 .
C6 H6B 0.9600 .
C6 H6C 0.9600 .
C7 H7A 0.9600 .
C7 H7B 0.9600 .
C7 H7C 0.9600 .
C8 N2 1.300(6) .
C8 C9 1.404(7) .
C8 C11 1.504(7) .
C9 C10 1.349(7) .
C9 H9A 0.9300 .
C10 N6 1.398(6) .
C10 C12 1.488(7) .
C11 H11A 0.9600 .
C11 H11B 0.9600 .
C11 H11C 0.9600 .
C12 H12A 0.9600 .
C12 H12B 0.9600 .
C12 H12C 0.9600 .
C13 N9 1.306(6) .
C13 N1 1.329(6) .
C13 N6 1.394(6) .
C14 N8 1.298(6) .
C14 N1 1.340(6) .
C14 N7 1.391(6) .
C15 N10 1.314(6) .
C15 N8 1.362(6) .
C15 N9 1.366(6) .
C16 C17 1.238(17) .
C16 N10 1.754(17) .
C16 H16A 0.9865 .
C16 H16B 0.9943 .
C17 H17A 0.9600 .
C17 H17B 0.9600 .
C17 H17C 0.9600 .
C18 C19 1.461(9) .
C18 N10 1.485(7) .
C18 H18A 0.9700 .
C18 H18B 0.9700 .
C19 H19A 0.9600 .
C19 H19B 0.9600 .
C19 H19C 0.9600 .
N2 N6 1.376(5) .
N3 N7 1.392(5) .
N5 Ni 1.987(4) 2_575
